data_4349475
loop_
_publ_author_name
'Baca, S. G.'
'van Leusen, J.'
'Speldrich, M.'
'K\"ogerler, P.'

_publ_section_title
;
 Understanding the magnetism of {Fe2Ln} dimers, step-by-step
;
_journal_issue 8
_journal_name_full 'Inorganic Chemistry Frontiers'
_journal_page_first 1071
_journal_paper_doi 10.1039/C6QI00095A
_journal_volume 3
_journal_year 2016
_chemical_formula_sum 'C58 H124 Fe4 Gd2 N12 O27'
_chemical_formula_weight 1959.59
_space_group_IT_number 2
_space_group_name_Hall '-P 1'
_space_group_name_H-M_alt 'P -1'
_symmetry_cell_setting triclinic
_symmetry_space_group_name_H-M 'P -1'
_atom_sites_solution_hydrogens geom
_atom_sites_solution_primary direct
_atom_sites_solution_secondary difmap
_audit_creation_method SHELXL-97
_audit_update_record
;
2013-11-17 deposited with the CCDC.
2016-06-13 downloaded from the CCDC.
;
_cell_angle_alpha 88.375(2)
_cell_angle_beta 89.375(2)
_cell_angle_gamma 82.960(2)
_cell_formula_units_Z 2
_cell_length_a 15.278(2)
_cell_length_b 16.228(3)
_cell_length_c 16.672(3)
_cell_measurement_reflns_used 4772
_cell_measurement_temperature 100(2)
_cell_measurement_theta_max 25.04
_cell_measurement_theta_min 2.69
_cell_volume 4100.6(12)
_computing_cell_refinement 'Bruker SAINT'
_computing_data_collection 'Bruker APEX2'
_computing_data_reduction 'Bruker SAINT'
_computing_molecular_graphics 'Bruker SHELXTL'
_computing_publication_material 'Bruker SHELXTL'
_computing_structure_refinement 'SHELXL-97 (Sheldrick, 2008)'
_computing_structure_solution 'SHELXS-97 (Sheldrick, 2008)'
_diffrn_ambient_temperature 100(2)
_diffrn_measured_fraction_theta_full 0.970
_diffrn_measured_fraction_theta_max 0.970
_diffrn_measurement_device_type 'Bruker APEX-II CCD'
_diffrn_measurement_method '\f and \w scans'
_diffrn_radiation_monochromator graphite
_diffrn_radiation_source 'fine-focus sealed tube'
_diffrn_radiation_type MoK\a
_diffrn_radiation_wavelength 0.71073
_diffrn_reflns_av_R_equivalents 0.0836
_diffrn_reflns_av_unetI/netI 0.0845
_diffrn_reflns_limit_h_max 18
_diffrn_reflns_limit_h_min -18
_diffrn_reflns_limit_k_max 19
_diffrn_reflns_limit_k_min -19
_diffrn_reflns_limit_l_max 19
_diffrn_reflns_limit_l_min 0
_diffrn_reflns_number 31637
_diffrn_reflns_theta_full 25.26
_diffrn_reflns_theta_max 25.26
_diffrn_reflns_theta_min 1.26
_exptl_absorpt_coefficient_mu 2.361
_exptl_absorpt_correction_T_max 0.5788
_exptl_absorpt_correction_T_min 0.4920
_exptl_absorpt_correction_type multi-scan
_exptl_absorpt_process_details twinabs
_exptl_crystal_colour orange
_exptl_crystal_density_diffrn 1.587
_exptl_crystal_density_method 'not measured'
_exptl_crystal_description block
_exptl_crystal_F_000 2008
_exptl_crystal_size_max 0.35
_exptl_crystal_size_mid 0.33
_exptl_crystal_size_min 0.26
_refine_diff_density_max 3.652
_refine_diff_density_min -2.409
_refine_diff_density_rms 0.230
_refine_ls_extinction_method none
_refine_ls_goodness_of_fit_ref 1.032
_refine_ls_hydrogen_treatment mixed
_refine_ls_matrix_type full
_refine_ls_number_parameters 944
_refine_ls_number_reflns 16127
_refine_ls_number_restraints 474
_refine_ls_restrained_S_all 1.022
_refine_ls_R_factor_all 0.0750
_refine_ls_R_factor_gt 0.0660
_refine_ls_shift/su_max 0.001
_refine_ls_shift/su_mean 0.000
_refine_ls_structure_factor_coef Fsqd
_refine_ls_weighting_details 'calc w=1/[\s^2^(Fo^2^)+(0.0990P)^2^+25.7436P] where P=(Fo^2^+2Fc^2^)/3'
_refine_ls_weighting_scheme calc
_refine_ls_wR_factor_gt 0.1677
_refine_ls_wR_factor_ref 0.1734
_reflns_number_gt 14116
_reflns_number_total 16127
_reflns_threshold_expression >2sigma(I)
_cod_data_source_file c6qi00095a2.cif
_cod_data_source_block twin5
_cod_depositor_comments
;
The following automatic conversions were performed:

data item '_symmetry_cell_setting' value 'Triclinic' was changed to
'triclinic' in accordance with the
/home/saulius/struct/COD-crude-data/automatic-downloads/DataCite-retrospective/RSC/depositions/lib/dictionaries/cif_core.dic
dictionary named 'cif_core.dic' version 2.4.2 last updated on
2011-04-26.

Automatic conversion script
Id: cif_fix_values 6909 2019-04-08 15:41:33Z antanas 
;
_cod_original_cell_volume 4100.6(11)
_cod_original_sg_symbol_H-M P-1
_cod_database_code 4349475

loop_
_symmetry_equiv_pos_as_xyz
'x, y, z'
'-x, -y, -z'

loop_
_atom_site_label
_atom_site_type_symbol
_atom_site_fract_x
_atom_site_fract_y
_atom_site_fract_z
_atom_site_U_iso_or_equiv
_atom_site_adp_type
_atom_site_occupancy
_atom_site_symmetry_multiplicity
_atom_site_calc_flag
_atom_site_refinement_flags
Gd1 Gd 0.77362(3) 0.62102(3) 0.28685(3) 0.00956(13) Uani 1 1 d .
Gd2 Gd 0.69103(3) 0.86779(3) 0.29460(3) 0.00927(13) Uani 1 1 d .
Fe4 Fe 0.89155(9) 0.78637(9) 0.21230(9) 0.0095(3) Uani 1 1 d .
Fe3 Fe 0.99436(9) 0.60364(9) 0.22166(9) 0.0108(3) Uani 1 1 d .
Fe1 Fe 0.57222(9) 0.71156(9) 0.21235(9) 0.0097(3) Uani 1 1 d .
Fe2 Fe 0.47181(10) 0.89400(9) 0.22945(8) 0.0104(3) Uani 1 1 d .
C1 C 0.5679(8) 0.5508(7) 0.2931(8) 0.0249(9) Uani 1 1 d U
C2 C 0.5182(8) 0.4803(8) 0.3225(8) 0.0269(10) Uani 1 1 d U
C3 C 0.4240(8) 0.5121(8) 0.3421(8) 0.0292(12) Uani 1 1 d U
H3A H 0.3938 0.5342 0.2931 0.044 Uiso 1 1 calc R
H3B H 0.4227 0.5564 0.3811 0.044 Uiso 1 1 calc R
H3C H 0.3942 0.4667 0.3649 0.044 Uiso 1 1 calc R
C4 C 0.5663(8) 0.4345(8) 0.3938(8) 0.0312(13) Uani 1 1 d U
H4A H 0.5250 0.4048 0.4252 0.047 Uiso 1 1 calc R
H4B H 0.5902 0.4746 0.4276 0.047 Uiso 1 1 calc R
H4C H 0.6147 0.3947 0.3740 0.047 Uiso 1 1 calc R
C5 C 0.5185(8) 0.4201(8) 0.2530(8) 0.0304(12) Uani 1 1 d U
H5A H 0.5762 0.3865 0.2498 0.046 Uiso 1 1 calc R
H5B H 0.5069 0.4518 0.2025 0.046 Uiso 1 1 calc R
H5C H 0.4727 0.3836 0.2624 0.046 Uiso 1 1 calc R
C6 C 0.8891(7) 0.4612(7) 0.1993(8) 0.0232(9) Uani 1 1 d U
C7 C 0.8868(8) 0.3677(7) 0.1818(7) 0.0241(10) Uani 1 1 d U
C8 C 0.8402(8) 0.3624(8) 0.1040(8) 0.0275(12) Uani 1 1 d U
H8A H 0.8389 0.3040 0.0914 0.041 Uiso 1 1 calc R
H8B H 0.8715 0.3896 0.0612 0.041 Uiso 1 1 calc R
H8C H 0.7797 0.3902 0.1085 0.041 Uiso 1 1 calc R
C9 C 0.8321(8) 0.3292(8) 0.2503(8) 0.0266(12) Uani 1 1 d U
H9A H 0.7691 0.3415 0.2388 0.040 Uiso 1 1 calc R
H9B H 0.8447 0.3532 0.3017 0.040 Uiso 1 1 calc R
H9C H 0.8485 0.2689 0.2534 0.040 Uiso 1 1 calc R
C10 C 0.9791(8) 0.3203(7) 0.1807(8) 0.0242(12) Uani 1 1 d U
H10A H 0.9756 0.2623 0.1677 0.036 Uiso 1 1 calc R
H10B H 1.0060 0.3225 0.2336 0.036 Uiso 1 1 calc R
H10C H 1.0152 0.3455 0.1402 0.036 Uiso 1 1 calc R
C13 C 0.5791(7) 1.0381(7) 0.2090(7) 0.0177(9) Uani 1 1 d U
C14 C 0.5822(7) 1.1311(7) 0.1945(7) 0.0185(9) Uani 1 1 d U
C15 C 0.6378(7) 1.1403(7) 0.1183(7) 0.0203(11) Uani 1 1 d U
H15A H 0.6082 1.1195 0.0725 0.030 Uiso 1 1 calc R
H15B H 0.6960 1.1082 0.1252 0.030 Uiso 1 1 calc R
H15C H 0.6446 1.1990 0.1085 0.030 Uiso 1 1 calc R
C16 C 0.6275(8) 1.1655(7) 0.2653(7) 0.0212(11) Uani 1 1 d U
H16A H 0.6387 1.2226 0.2524 0.032 Uiso 1 1 calc R
H16B H 0.6836 1.1309 0.2761 0.032 Uiso 1 1 calc R
H16C H 0.5893 1.1650 0.3129 0.032 Uiso 1 1 calc R
C17 C 0.4894(7) 1.1772(7) 0.1846(7) 0.0188(12) Uani 1 1 d U
H17A H 0.4590 1.1521 0.1418 0.028 Uiso 1 1 calc R
H17B H 0.4932 1.2357 0.1706 0.028 Uiso 1 1 calc R
H17C H 0.4564 1.1733 0.2351 0.028 Uiso 1 1 calc R
C18 C 0.8959(7) 0.9379(7) 0.2999(7) 0.0177(8) Uani 1 1 d U
C19 C 0.9441(8) 1.0087(7) 0.3299(7) 0.0193(9) Uani 1 1 d U
C20 C 1.0416(7) 0.9790(7) 0.3430(7) 0.0212(11) Uani 1 1 d U
H20A H 1.0715 1.0254 0.3606 0.032 Uiso 1 1 calc R
H20B H 1.0683 0.9582 0.2926 0.032 Uiso 1 1 calc R
H20C H 1.0478 0.9344 0.3841 0.032 Uiso 1 1 calc R
C21 C 0.9313(8) 1.0759(7) 0.2649(7) 0.0223(11) Uani 1 1 d U
H21A H 0.9517 1.1267 0.2842 0.033 Uiso 1 1 calc R
H21B H 0.8686 1.0870 0.2514 0.033 Uiso 1 1 calc R
H21C H 0.9653 1.0576 0.2171 0.033 Uiso 1 1 calc R
C22 C 0.9037(8) 1.0387(7) 0.4103(7) 0.0220(11) Uani 1 1 d U
H22A H 0.9181 0.9955 0.4520 0.033 Uiso 1 1 calc R
H22B H 0.8395 1.0504 0.4051 0.033 Uiso 1 1 calc R
H22C H 0.9278 1.0894 0.4250 0.033 Uiso 1 1 calc R
C25 C 0.6270(7) 0.6605(6) 0.0445(6) 0.0124(11) Uani 1 1 d U
H25A H 0.6666 0.7009 0.0251 0.015 Uiso 1 1 calc R
H25B H 0.6114 0.6285 -0.0019 0.015 Uiso 1 1 calc R
C26 C 0.6728(7) 0.6029(6) 0.1067(6) 0.0122(11) Uani 1 1 d U
H26A H 0.6364 0.5584 0.1219 0.015 Uiso 1 1 calc R
H26B H 0.7304 0.5770 0.0861 0.015 Uiso 1 1 calc R
C27 C 0.5319(7) 0.7928(7) 0.0513(6) 0.0130(12) Uani 1 1 d U
H27A H 0.4699 0.8162 0.0608 0.016 Uiso 1 1 calc R
H27B H 0.5435 0.7954 -0.0072 0.016 Uiso 1 1 calc R
C28 C 0.5927(7) 0.8443(7) 0.0937(6) 0.0128(11) Uani 1 1 d U
H28A H 0.6545 0.8272 0.0770 0.015 Uiso 1 1 calc R
H28B H 0.5775 0.9037 0.0785 0.015 Uiso 1 1 calc R
C29 C 0.4686(8) 0.6604(8) 0.0571(7) 0.0249(14) Uani 1 1 d U
H29A H 0.4584 0.6697 -0.0012 0.030 Uiso 1 1 calc R
H29B H 0.4858 0.6001 0.0664 0.030 Uiso 1 1 calc R
C30 C 0.3823(8) 0.6848(8) 0.1007(7) 0.0252(14) Uani 1 1 d U
H30A H 0.3678 0.7459 0.0982 0.030 Uiso 1 1 calc R
H30B H 0.3882 0.6669 0.1579 0.030 Uiso 1 1 calc R
C31 C 0.3079(8) 0.6444(8) 0.0628(7) 0.0255(14) Uani 1 1 d U
H31A H 0.2521 0.6626 0.0914 0.031 Uiso 1 1 calc R
H31B H 0.3011 0.6646 0.0063 0.031 Uiso 1 1 calc R
C32 C 0.3229(8) 0.5504(8) 0.0645(8) 0.0270(15) Uani 1 1 d U
H32A H 0.3708 0.5316 0.0273 0.041 Uiso 1 1 calc R
H32B H 0.2688 0.5288 0.0483 0.041 Uiso 1 1 calc R
H32C H 0.3386 0.5300 0.1189 0.041 Uiso 1 1 calc R
C33 C 0.3252(7) 0.8247(6) 0.3118(6) 0.0145(12) Uani 1 1 d U
H33A H 0.2878 0.8242 0.2638 0.017 Uiso 1 1 calc R
H33B H 0.2883 0.8162 0.3598 0.017 Uiso 1 1 calc R
C34 C 0.4004(7) 0.7545(6) 0.3078(6) 0.0143(11) Uani 1 1 d U
H34A H 0.4324 0.7487 0.3594 0.017 Uiso 1 1 calc R
H34B H 0.3769 0.7015 0.2980 0.017 Uiso 1 1 calc R
C35 C 0.3991(7) 0.9170(7) 0.3973(6) 0.0131(12) Uani 1 1 d U
H35A H 0.4056 0.8633 0.4277 0.016 Uiso 1 1 calc R
H35B H 0.3598 0.9577 0.4282 0.016 Uiso 1 1 calc R
C36 C 0.4906(7) 0.9479(7) 0.3854(6) 0.0128(11) Uani 1 1 d U
H36A H 0.4833 1.0064 0.3655 0.015 Uiso 1 1 calc R
H36B H 0.5223 0.9448 0.4371 0.015 Uiso 1 1 calc R
C37 C 0.2851(7) 0.9731(7) 0.2983(8) 0.0221(14) Uani 1 1 d U
H37A H 0.2408 0.9727 0.3421 0.026 Uiso 1 1 calc R
H37B H 0.2563 0.9603 0.2480 0.026 Uiso 1 1 calc R
C38 C 0.3124(7) 1.0592(7) 0.2899(8) 0.0225(13) Uani 1 1 d U
H38A H 0.3551 1.0607 0.2450 0.027 Uiso 1 1 calc R
H38B H 0.3422 1.0721 0.3396 0.027 Uiso 1 1 calc R
C39 C 0.2324(7) 1.1262(7) 0.2741(7) 0.0232(14) Uani 1 1 d U
H39A H 0.1877 1.1209 0.3168 0.028 Uiso 1 1 calc R
H39B H 0.2522 1.1818 0.2780 0.028 Uiso 1 1 calc R
C40 C 0.1890(8) 1.1207(7) 0.1928(7) 0.0254(15) Uani 1 1 d U
H40A H 0.2316 1.1295 0.1500 0.038 Uiso 1 1 calc R
H40B H 0.1380 1.1635 0.1882 0.038 Uiso 1 1 calc R
H40C H 0.1696 1.0657 0.1881 0.038 Uiso 1 1 calc R
C41 C 1.0625(7) 0.5931(7) 0.3890(6) 0.0156(12) Uani 1 1 d U
H41A H 1.0530 0.6509 0.4078 0.019 Uiso 1 1 calc R
H41B H 1.1024 0.5596 0.4271 0.019 Uiso 1 1 calc R
C42 C 0.9723(7) 0.5571(7) 0.3866(6) 0.0154(12) Uani 1 1 d U
H42A H 0.9820 0.4964 0.3790 0.019 Uiso 1 1 calc R
H42B H 0.9393 0.5679 0.4375 0.019 Uiso 1 1 calc R
C43 C 1.1454(6) 0.6698(6) 0.2919(7) 0.0157(12) Uani 1 1 d U
H43A H 1.1810 0.6636 0.2420 0.019 Uiso 1 1 calc R
H43B H 1.1855 0.6779 0.3364 0.019 Uiso 1 1 calc R
C44 C 1.0772(6) 0.7451(6) 0.2832(7) 0.0156(11) Uani 1 1 d U
H44A H 1.0512 0.7603 0.3362 0.019 Uiso 1 1 calc R
H44B H 1.1047 0.7929 0.2606 0.019 Uiso 1 1 calc R
C45 C 1.1745(8) 0.5210(7) 0.2982(9) 0.0291(16) Uani 1 1 d U
H45A H 1.2222 0.5263 0.3368 0.035 Uiso 1 1 calc R
H45B H 1.1997 0.5247 0.2435 0.035 Uiso 1 1 calc R
C46 C 1.1431(8) 0.4356(7) 0.3109(8) 0.0295(15) Uani 1 1 d U
H46A H 1.1195 0.4303 0.3661 0.035 Uiso 1 1 calc R
H46B H 1.0951 0.4296 0.2728 0.035 Uiso 1 1 calc R
C47 C 1.2197(8) 0.3672(7) 0.2976(9) 0.0301(15) Uani 1 1 d U
H47A H 1.2683 0.3762 0.3339 0.036 Uiso 1 1 calc R
H47B H 1.1999 0.3131 0.3132 0.036 Uiso 1 1 calc R
C48 C 1.2547(8) 0.3622(8) 0.2146(9) 0.0322(17) Uani 1 1 d U
H48A H 1.2062 0.3589 0.1773 0.048 Uiso 1 1 calc R
H48B H 1.2978 0.3126 0.2102 0.048 Uiso 1 1 calc R
H48C H 1.2833 0.4117 0.2014 0.048 Uiso 1 1 calc R
C49 C 0.9335(7) 0.7236(6) 0.0493(6) 0.0114(11) Uani 1 1 d U
H49A H 0.9953 0.6986 0.0571 0.014 Uiso 1 1 calc R
H49B H 0.9219 0.7281 -0.0091 0.014 Uiso 1 1 calc R
C50 C 0.8702(7) 0.6674(6) 0.0904(6) 0.0113(11) Uani 1 1 d U
H50A H 0.8084 0.6883 0.0764 0.014 Uiso 1 1 calc R
H50B H 0.8832 0.6101 0.0709 0.014 Uiso 1 1 calc R
C51 C 0.8410(6) 0.8594(6) 0.0483(6) 0.0111(11) Uani 1 1 d U
H51A H 0.8020 0.8231 0.0233 0.013 Uiso 1 1 calc R
H51B H 0.8598 0.8981 0.0064 0.013 Uiso 1 1 calc R
C52 C 0.7921(7) 0.9078(6) 0.1151(6) 0.0109(11) Uani 1 1 d U
H52A H 0.8270 0.9508 0.1342 0.013 Uiso 1 1 calc R
H52B H 0.7345 0.9354 0.0958 0.013 Uiso 1 1 calc R
C53 C 1.0003(8) 0.8494(8) 0.0747(7) 0.0233(14) Uani 1 1 d U
H53A H 1.0465 0.8196 0.1096 0.028 Uiso 1 1 calc R
H53B H 0.9867 0.9063 0.0950 0.028 Uiso 1 1 calc R
C54 C 1.0385(7) 0.8558(8) -0.0089(7) 0.0236(14) Uani 1 1 d U
H54A H 0.9908 0.8776 -0.0463 0.028 Uiso 1 1 calc R
H54B H 1.0625 0.7996 -0.0262 0.028 Uiso 1 1 calc R
C55 C 1.1113(8) 0.9120(8) -0.0143(7) 0.0240(14) Uani 1 1 d U
H55A H 1.0867 0.9686 0.0013 0.029 Uiso 1 1 calc R
H55B H 1.1318 0.9153 -0.0707 0.029 Uiso 1 1 calc R
C56 C 1.1901(8) 0.8822(8) 0.0388(7) 0.0256(15) Uani 1 1 d U
H56A H 1.1746 0.8936 0.0950 0.038 Uiso 1 1 calc R
H56B H 1.2402 0.9115 0.0228 0.038 Uiso 1 1 calc R
H56C H 1.2062 0.8223 0.0330 0.038 Uiso 1 1 calc R
C57 C 0.5469(9) 0.7555(9) 0.5093(7) 0.0309(16) Uani 1 1 d U
H57A H 0.4838 0.7540 0.5228 0.037 Uiso 1 1 calc R
H57B H 0.5519 0.8093 0.4812 0.037 Uiso 1 1 calc R
C58 C 0.5970(9) 0.7530(9) 0.5855(7) 0.0312(17) Uani 1 1 d U
H58A H 0.5992 0.6976 0.6108 0.047 Uiso 1 1 calc R
H58B H 0.5676 0.7943 0.6218 0.047 Uiso 1 1 calc R
H58C H 0.6571 0.7655 0.5741 0.047 Uiso 1 1 calc R
C59 C 0.9506(10) 0.7913(10) 0.5091(8) 0.0401(19) Uani 1 1 d U
H59A H 0.9214 0.8476 0.5209 0.048 Uiso 1 1 calc R
H59B H 1.0065 0.7977 0.4805 0.048 Uiso 1 1 calc R
C60 C 0.9708(10) 0.7451(10) 0.5858(8) 0.040(2) Uani 1 1 d U
H60A H 0.9157 0.7354 0.6130 0.060 Uiso 1 1 calc R
H60B H 1.0045 0.7776 0.6201 0.060 Uiso 1 1 calc R
H60C H 1.0056 0.6917 0.5750 0.060 Uiso 1 1 calc R
C61 C 0.7791(11) 0.2976(10) 0.4835(9) 0.049(2) Uani 1 1 d U
H61A H 0.8332 0.2705 0.5099 0.058 Uiso 1 1 calc R
H61B H 0.7966 0.3391 0.4437 0.058 Uiso 1 1 calc R
C62 C 0.7364(12) 0.2343(11) 0.4413(9) 0.049(2) Uani 1 1 d U
H62A H 0.7203 0.1922 0.4802 0.074 Uiso 1 1 calc R
H62B H 0.7774 0.2078 0.4014 0.074 Uiso 1 1 calc R
H62C H 0.6832 0.2609 0.4143 0.074 Uiso 1 1 calc R
N1 N 0.5453(6) 0.7056(5) 0.0802(5) 0.0118(18) Uani 1 1 d .
N2 N 0.3590(6) 0.9062(6) 0.3157(5) 0.0148(19) Uani 1 1 d .
N3 N 1.1034(6) 0.5919(5) 0.3084(5) 0.0138(19) Uani 1 1 d .
N4 N 0.9204(6) 0.8075(5) 0.0839(5) 0.0124(18) Uani 1 1 d .
N5 N 0.3853(6) 0.9167(6) 0.1390(5) 0.017(2) Uani 1 1 d .
N6 N 0.3730(6) 0.9778(6) 0.0974(5) 0.014(2) Uani 1 1 d .
N7 N 0.3592(8) 1.0353(7) 0.0559(6) 0.030(3) Uani 1 1 d .
N8 N 1.0814(6) 0.5851(6) 0.1318(5) 0.015(2) Uani 1 1 d .
N9 N 1.0956(6) 0.5239(7) 0.0938(6) 0.023(2) Uani 1 1 d .
N10 N 1.1115(9) 0.4658(8) 0.0562(7) 0.045(3) Uani 1 1 d .
N11 N 0.7626(6) 0.5468(6) 0.4503(5) 0.015(2) Uani 1 1 d .
N12 N 0.7163(7) 0.9087(7) 0.4630(6) 0.026(2) Uani 1 1 d .
O1 O 0.6444(5) 0.7306(4) 0.3060(4) 0.0102(9) Uani 1 1 d .
H1 H 0.633(8) 0.735(6) 0.348(3) 0.012 Uiso 1 1 d D
O2 O 0.8194(4) 0.7554(4) 0.3057(4) 0.0102(9) Uani 1 1 d .
H2 H 0.8434 0.7546 0.3535 0.012 Uiso 1 1 d R
O3 O 0.6471(5) 0.5504(5) 0.3111(5) 0.0242(10) Uani 1 1 d U
O4 O 0.5244(5) 0.6079(5) 0.2479(5) 0.0240(10) Uani 1 1 d U
O5 O 0.8171(5) 0.5029(5) 0.2144(5) 0.0228(10) Uani 1 1 d U
O6 O 0.9630(5) 0.4897(5) 0.1960(5) 0.0229(10) Uani 1 1 d U
O7 O 0.6508(5) 0.9954(5) 0.2290(4) 0.0172(9) Uani 1 1 d U
O8 O 0.5066(5) 1.0088(5) 0.2010(5) 0.0172(9) Uani 1 1 d U
O9 O 0.8183(5) 0.9359(5) 0.3216(5) 0.0174(9) Uani 1 1 d U
O10 O 0.9397(5) 0.8853(5) 0.2542(4) 0.0169(9) Uani 1 1 d U
O11 O 0.6851(5) 0.6523(4) 0.1742(4) 0.0121(11) Uani 1 1 d U
O12 O 0.5843(5) 0.8332(5) 0.1790(4) 0.0125(11) Uani 1 1 d U
O13 O 0.4584(5) 0.7726(4) 0.2448(4) 0.0139(11) Uani 1 1 d U
O14 O 0.5391(5) 0.8967(4) 0.3289(4) 0.0126(11) Uani 1 1 d U
O15 O 0.9241(5) 0.5976(5) 0.3210(4) 0.0152(12) Uani 1 1 d U
O16 O 1.0107(5) 0.7246(5) 0.2308(4) 0.0153(11) Uani 1 1 d U
O17 O 0.8804(5) 0.6671(4) 0.1743(4) 0.0113(11) Uani 1 1 d U
O18 O 0.7795(5) 0.8495(4) 0.1779(4) 0.0111(11) Uani 1 1 d U
O19 O 0.7508(5) 0.6255(5) 0.4344(4) 0.0199(18) Uani 1 1 d .
O20 O 0.7966(5) 0.5003(5) 0.3970(4) 0.0171(17) Uani 1 1 d .
O21 O 0.7409(6) 0.5187(6) 0.5164(5) 0.031(2) Uani 1 1 d .
O22 O 0.7214(5) 0.8341(5) 0.4371(5) 0.0216(18) Uani 1 1 d .
O23 O 0.6767(5) 0.9650(5) 0.4202(5) 0.0240(19) Uani 1 1 d .
O24 O 0.7503(6) 0.9216(7) 0.5280(5) 0.039(2) Uani 1 1 d .
O25 O 0.5732(6) 0.6916(6) 0.4561(5) 0.0302(16) Uani 1 1 d U
H25 H 0.6294 0.6704 0.4660 0.036 Uiso 1 1 d RD
O26 O 0.8954(6) 0.7522(7) 0.4582(5) 0.0409(19) Uani 1 1 d U
H26 H 0.8413 0.7550 0.4805 0.049 Uiso 1 1 d R
O27 O 0.7230(7) 0.3387(7) 0.5418(6) 0.048(2) Uani 1 1 d U
H27 H 0.7333 0.3882 0.5440 0.057 Uiso 1 1 d R

loop_
_atom_site_aniso_label
_atom_site_aniso_U_11
_atom_site_aniso_U_22
_atom_site_aniso_U_33
_atom_site_aniso_U_23
_atom_site_aniso_U_13
_atom_site_aniso_U_12
Gd1 0.0094(2) 0.0069(2) 0.0123(2) 0.0009(2) 0.0036(2) -0.00163(18)
Gd2 0.0098(2) 0.0066(2) 0.0115(2) -0.0013(2) 0.0024(2) -0.00152(18)
Fe4 0.0114(7) 0.0080(7) 0.0092(6) -0.0003(6) 0.0045(6) -0.0019(6)
Fe3 0.0108(7) 0.0097(7) 0.0123(7) -0.0018(6) 0.0039(6) -0.0027(6)
Fe1 0.0105(7) 0.0083(7) 0.0107(7) 0.0004(6) 0.0029(6) -0.0028(5)
Fe2 0.0114(7) 0.0076(7) 0.0124(7) 0.0003(6) 0.0020(5) -0.0022(6)
C1 0.020(2) 0.019(2) 0.036(2) 0.0043(18) 0.0022(19) -0.0051(17)
C2 0.022(2) 0.020(2) 0.039(2) 0.0053(19) 0.0026(19) -0.0066(18)
C3 0.023(2) 0.023(3) 0.042(3) 0.006(2) 0.005(2) -0.007(2)
C4 0.027(3) 0.024(3) 0.043(3) 0.010(2) 0.001(2) -0.007(2)
C5 0.027(3) 0.021(2) 0.044(3) 0.002(2) 0.004(2) -0.008(2)
C6 0.020(2) 0.017(2) 0.033(2) -0.0065(18) 0.0038(18) -0.0002(16)
C7 0.021(2) 0.017(2) 0.034(2) -0.0070(19) 0.0033(19) -0.0004(16)
C8 0.025(3) 0.021(3) 0.037(2) -0.009(2) 0.000(2) 0.000(2)
C9 0.023(3) 0.018(2) 0.038(3) -0.006(2) 0.006(2) -0.001(2)
C10 0.022(2) 0.017(2) 0.034(3) -0.007(2) 0.003(2) 0.000(2)
C13 0.0181(19) 0.0125(19) 0.022(2) 0.0024(16) 0.0013(16) -0.0017(15)
C14 0.019(2) 0.0126(19) 0.024(2) 0.0025(17) 0.0009(17) -0.0019(15)
C15 0.020(2) 0.014(2) 0.026(2) 0.005(2) 0.003(2) -0.002(2)
C16 0.022(2) 0.014(2) 0.027(2) 0.001(2) -0.002(2) -0.002(2)
C17 0.019(2) 0.013(2) 0.024(3) 0.004(2) 0.0012(19) -0.0014(19)
C18 0.018(2) 0.0128(18) 0.023(2) -0.0064(16) 0.0017(16) -0.0024(16)
C19 0.019(2) 0.0139(19) 0.025(2) -0.0071(17) 0.0011(17) -0.0035(16)
C20 0.020(2) 0.016(3) 0.028(3) -0.009(2) 0.000(2) -0.0039(19)
C21 0.024(3) 0.015(2) 0.029(2) -0.004(2) 0.000(2) -0.005(2)
C22 0.023(3) 0.017(2) 0.027(2) -0.0099(19) 0.001(2) -0.004(2)
C25 0.013(3) 0.013(3) 0.013(2) -0.006(2) 0.004(2) -0.005(2)
C26 0.013(3) 0.013(3) 0.013(2) -0.006(2) 0.004(2) -0.005(2)
C27 0.016(3) 0.018(3) 0.005(2) 0.002(2) 0.000(2) -0.002(2)
C28 0.016(3) 0.017(3) 0.005(2) 0.003(2) 0.000(2) -0.002(2)
C29 0.021(3) 0.025(3) 0.030(3) -0.005(3) 0.000(3) -0.006(3)
C30 0.021(3) 0.026(3) 0.030(3) -0.005(3) 0.000(3) -0.006(3)
C31 0.021(3) 0.026(3) 0.031(3) -0.005(3) 0.000(3) -0.006(3)
C32 0.022(3) 0.026(3) 0.034(4) -0.005(3) 0.000(3) -0.007(3)
C33 0.014(3) 0.011(3) 0.018(3) 0.002(2) 0.005(2) -0.001(2)
C34 0.014(3) 0.011(3) 0.018(3) 0.002(2) 0.005(2) -0.001(2)
C35 0.012(3) 0.014(3) 0.014(3) -0.006(2) 0.005(2) -0.002(2)
C36 0.012(3) 0.013(3) 0.014(2) -0.006(2) 0.005(2) -0.003(2)
C37 0.020(3) 0.015(3) 0.029(3) 0.004(3) 0.004(3) 0.005(3)
C38 0.021(3) 0.015(3) 0.029(3) 0.004(3) 0.005(3) 0.005(2)
C39 0.022(3) 0.016(3) 0.030(3) 0.004(3) 0.004(3) 0.005(3)
C40 0.023(3) 0.019(3) 0.032(3) 0.004(3) 0.002(3) 0.005(3)
C41 0.015(3) 0.016(3) 0.015(3) 0.004(2) 0.004(2) -0.002(2)
C42 0.015(3) 0.016(3) 0.015(2) 0.004(2) 0.004(2) -0.002(2)
C43 0.010(3) 0.014(3) 0.024(3) 0.003(2) -0.001(2) -0.004(2)
C44 0.010(2) 0.014(3) 0.023(3) 0.003(2) -0.001(2) -0.004(2)
C45 0.020(3) 0.017(3) 0.050(4) 0.002(3) 0.009(3) 0.003(3)
C46 0.020(3) 0.017(3) 0.050(4) 0.002(3) 0.009(3) 0.002(3)
C47 0.021(3) 0.017(3) 0.051(4) 0.001(3) 0.009(3) 0.003(3)
C48 0.023(3) 0.019(3) 0.052(4) 0.001(3) 0.011(3) 0.003(3)
C49 0.013(3) 0.008(3) 0.015(3) -0.003(2) 0.006(2) -0.007(2)
C50 0.013(3) 0.008(2) 0.015(3) -0.003(2) 0.006(2) -0.007(2)
C51 0.0111(13) 0.0109(13) 0.0114(13) 0.0002(8) 0.0003(8) -0.0020(8)
C52 0.0109(13) 0.0106(13) 0.0114(12) 0.0003(8) 0.0005(8) -0.0022(8)
C53 0.018(3) 0.031(4) 0.021(3) 0.005(3) 0.006(3) -0.007(3)
C54 0.018(3) 0.031(3) 0.022(3) 0.005(3) 0.006(3) -0.007(3)
C55 0.019(3) 0.032(3) 0.022(3) 0.005(3) 0.007(3) -0.007(3)
C56 0.019(3) 0.034(4) 0.024(3) 0.005(3) 0.005(3) -0.008(3)
C57 0.031(4) 0.038(4) 0.023(3) 0.000(3) 0.005(3) -0.003(3)
C58 0.032(4) 0.038(4) 0.023(3) 0.000(3) 0.004(3) -0.004(3)
C59 0.037(4) 0.057(5) 0.026(3) -0.012(4) -0.005(3) -0.005(4)
C60 0.038(4) 0.057(5) 0.026(4) -0.011(4) -0.006(3) -0.007(4)
C61 0.057(5) 0.048(5) 0.041(4) -0.008(4) 0.010(4) -0.008(4)
C62 0.057(5) 0.048(5) 0.043(4) -0.008(4) 0.010(4) -0.008(4)
N1 0.014(5) 0.010(4) 0.012(4) -0.004(3) 0.000(3) -0.002(4)
N2 0.008(4) 0.018(5) 0.017(4) 0.002(4) 0.001(4) 0.001(4)
N3 0.019(5) 0.006(4) 0.017(5) 0.001(4) -0.002(4) -0.001(4)
N4 0.017(5) 0.012(4) 0.009(4) 0.000(3) 0.005(3) -0.007(4)
N5 0.016(5) 0.018(5) 0.016(5) -0.001(4) -0.001(4) -0.003(4)
N6 0.015(5) 0.016(5) 0.012(4) 0.003(4) 0.004(4) -0.007(4)
N7 0.043(7) 0.020(6) 0.029(6) 0.008(5) -0.005(5) -0.007(5)
N8 0.012(5) 0.017(5) 0.017(5) -0.002(4) 0.010(4) -0.003(4)
N9 0.018(5) 0.028(6) 0.024(5) -0.007(5) 0.009(4) -0.004(4)
N10 0.055(8) 0.043(8) 0.040(7) -0.029(6) 0.024(6) -0.013(6)
N11 0.011(4) 0.019(5) 0.016(5) 0.009(4) -0.003(4) -0.007(4)
N12 0.020(5) 0.030(6) 0.026(5) -0.001(5) 0.011(4) -0.001(5)
O1 0.013(2) 0.007(2) 0.011(2) -0.002(2) 0.001(2) -0.0041(17)
O2 0.013(2) 0.007(2) 0.011(2) -0.002(2) 0.001(2) -0.0041(17)
O3 0.020(2) 0.018(2) 0.035(2) 0.004(2) 0.0022(19) -0.0048(18)
O4 0.019(2) 0.018(2) 0.035(2) 0.0035(19) 0.0022(19) -0.0049(18)
O5 0.019(2) 0.017(2) 0.032(2) -0.006(2) 0.004(2) -0.0004(17)
O6 0.019(2) 0.017(2) 0.032(2) -0.007(2) 0.004(2) -0.0002(17)
O7 0.0177(19) 0.012(2) 0.022(2) 0.0022(17) 0.0011(17) -0.0023(16)
O8 0.0176(19) 0.012(2) 0.021(2) 0.0027(18) 0.0015(18) -0.0013(16)
O9 0.017(2) 0.013(2) 0.023(2) -0.0068(18) 0.0017(17) -0.0018(17)
O10 0.017(2) 0.0122(19) 0.022(2) -0.0058(17) 0.0020(17) -0.0026(17)
O11 0.012(3) 0.013(3) 0.012(2) -0.006(2) 0.004(2) -0.005(2)
O12 0.016(3) 0.017(3) 0.005(2) 0.003(2) 0.000(2) -0.002(2)
O13 0.013(3) 0.011(3) 0.018(3) 0.003(2) 0.005(2) -0.002(2)
O14 0.011(3) 0.013(3) 0.014(2) -0.005(2) 0.005(2) -0.003(2)
O15 0.015(3) 0.016(3) 0.015(2) 0.004(2) 0.004(2) -0.002(2)
O16 0.010(2) 0.014(3) 0.023(3) 0.003(2) 0.000(2) -0.005(2)
O17 0.013(3) 0.008(2) 0.015(2) -0.003(2) 0.006(2) -0.007(2)
O18 0.0111(15) 0.0105(15) 0.0117(14) 0.0005(11) 0.0006(11) -0.0016(12)
O19 0.019(4) 0.026(5) 0.014(4) 0.004(3) 0.007(3) 0.001(3)
O20 0.012(4) 0.016(4) 0.022(4) 0.002(3) 0.002(3) 0.001(3)
O21 0.032(5) 0.041(5) 0.020(4) 0.015(4) 0.005(4) -0.004(4)
O22 0.019(4) 0.025(4) 0.021(4) -0.005(3) 0.009(3) -0.004(3)
O23 0.018(4) 0.023(5) 0.032(5) -0.017(4) 0.004(4) -0.004(4)
O24 0.034(5) 0.058(7) 0.025(5) -0.024(5) -0.006(4) -0.001(5)
O25 0.031(4) 0.037(4) 0.023(3) 0.000(3) 0.004(3) -0.003(3)
O26 0.037(4) 0.059(5) 0.027(3) -0.013(4) -0.006(3) -0.004(4)
O27 0.056(5) 0.047(5) 0.040(4) -0.007(4) 0.009(4) -0.008(4)

loop_
_atom_type_symbol
_atom_type_description
_atom_type_scat_dispersion_real
_atom_type_scat_dispersion_imag
_atom_type_scat_source
C C 0.0033 0.0016 'International Tables Vol C Tables 4.2.6.8 and 6.1.1.4'
H H 0.0000 0.0000 'International Tables Vol C Tables 4.2.6.8 and 6.1.1.4'
N N 0.0061 0.0033 'International Tables Vol C Tables 4.2.6.8 and 6.1.1.4'
O O 0.0106 0.0060 'International Tables Vol C Tables 4.2.6.8 and 6.1.1.4'
Fe Fe 0.3463 0.8444 'International Tables Vol C Tables 4.2.6.8 and 6.1.1.4'
Gd Gd -0.1653 3.9035 'International Tables Vol C Tables 4.2.6.8 and 6.1.1.4'

loop_
_geom_angle_atom_site_label_1
_geom_angle_atom_site_label_2
_geom_angle_atom_site_label_3
_geom_angle
O5 Gd1 O11 81.0(3)
O5 Gd1 O15 79.9(3)
O11 Gd1 O15 139.6(2)
O5 Gd1 O3 81.4(3)
O11 Gd1 O3 75.0(3)
O15 Gd1 O3 135.8(3)
O5 Gd1 O2 138.7(3)
O11 Gd1 O2 99.0(2)
O15 Gd1 O2 73.7(2)
O3 Gd1 O2 139.0(3)
O5 Gd1 O19 125.8(3)
O11 Gd1 O19 135.7(2)
O15 Gd1 O19 83.7(2)
O3 Gd1 O19 75.5(3)
O2 Gd1 O19 82.6(2)
O5 Gd1 O1 141.3(3)
O11 Gd1 O1 64.7(2)
O15 Gd1 O1 138.2(2)
O3 Gd1 O1 73.0(2)
O2 Gd1 O1 68.1(2)
O19 Gd1 O1 75.4(2)
O5 Gd1 O17 74.4(3)
O11 Gd1 O17 74.8(2)
O15 Gd1 O17 65.9(2)
O3 Gd1 O17 143.7(3)
O2 Gd1 O17 66.0(2)
O19 Gd1 O17 140.8(3)
O1 Gd1 O17 110.9(2)
O5 Gd1 O20 75.8(3)
O11 Gd1 O20 136.6(2)
O15 Gd1 O20 71.0(2)
O3 Gd1 O20 65.7(3)
O2 Gd1 O20 122.6(2)
O19 Gd1 O20 50.1(2)
O1 Gd1 O20 116.9(2)
O17 Gd1 O20 130.8(2)
O5 Gd1 N11 100.4(3)
O11 Gd1 N11 139.4(2)
O15 Gd1 N11 79.2(2)
O3 Gd1 N11 65.3(3)
O2 Gd1 N11 105.2(2)
O19 Gd1 N11 25.5(3)
O1 Gd1 N11 94.8(2)
O17 Gd1 N11 145.1(2)
O20 Gd1 N11 25.0(2)
O5 Gd1 Fe1 107.9(2)
O11 Gd1 Fe1 33.02(17)
O15 Gd1 Fe1 162.38(18)
O3 Gd1 Fe1 61.82(19)
O2 Gd1 Fe1 90.83(16)
O19 Gd1 Fe1 103.06(18)
O1 Gd1 Fe1 33.99(16)
O17 Gd1 Fe1 100.37(16)
O20 Gd1 Fe1 125.79(16)
N11 Gd1 Fe1 113.81(17)
O5 Gd1 Fe3 66.1(2)
O11 Gd1 Fe3 107.47(17)
O15 Gd1 Fe3 32.20(17)
O3 Gd1 Fe3 146.2(2)
O2 Gd1 Fe3 74.78(16)
O19 Gd1 Fe3 115.49(18)
O1 Gd1 Fe3 139.62(16)
O17 Gd1 Fe3 35.75(16)
O20 Gd1 Fe3 96.00(16)
N11 Gd1 Fe3 110.05(17)
Fe1 Gd1 Fe3 136.03(4)
O7 Gd2 O18 80.2(2)
O7 Gd2 O14 77.6(2)
O18 Gd2 O14 138.4(2)
O7 Gd2 O9 80.0(3)
O18 Gd2 O9 75.3(2)
O14 Gd2 O9 133.2(2)
O7 Gd2 O1 139.7(3)
O18 Gd2 O1 98.8(2)
O14 Gd2 O1 77.3(2)
O9 Gd2 O1 139.3(2)
O7 Gd2 O22 130.5(3)
O18 Gd2 O22 132.3(2)
O14 Gd2 O22 88.3(2)
O9 Gd2 O22 76.1(3)
O1 Gd2 O22 79.5(3)
O7 Gd2 O2 140.3(2)
O18 Gd2 O2 64.9(2)
O14 Gd2 O2 141.7(2)
O9 Gd2 O2 73.6(2)
O1 Gd2 O2 67.8(2)
O22 Gd2 O2 70.8(2)
O7 Gd2 O23 80.7(3)
O18 Gd2 O23 137.9(2)
O14 Gd2 O23 71.6(2)
O9 Gd2 O23 64.6(2)
O1 Gd2 O23 119.7(2)
O22 Gd2 O23 49.9(3)
O2 Gd2 O23 112.5(2)
O7 Gd2 O12 75.8(2)
O18 Gd2 O12 74.0(2)
O14 Gd2 O12 66.8(2)
O9 Gd2 O12 143.5(2)
O1 Gd2 O12 65.4(2)
O22 Gd2 O12 140.2(2)
O2 Gd2 O12 109.7(2)
O23 Gd2 O12 135.5(2)
O7 Gd2 N12 104.9(3)
O18 Gd2 N12 136.8(3)
O14 Gd2 N12 83.1(3)
O9 Gd2 N12 63.9(3)
O1 Gd2 N12 102.8(3)
O22 Gd2 N12 25.7(3)
O2 Gd2 N12 89.5(2)
O23 Gd2 N12 25.0(3)
O12 Gd2 N12 149.2(2)
O7 Gd2 Fe4 106.59(18)
O18 Gd2 Fe4 32.98(17)
O14 Gd2 Fe4 164.53(17)
O9 Gd2 Fe4 62.06(18)
O1 Gd2 Fe4 90.86(16)
O22 Gd2 Fe4 99.40(18)
O2 Gd2 Fe4 34.31(15)
O23 Gd2 Fe4 123.49(18)
O12 Gd2 Fe4 99.39(15)
N12 Gd2 Fe4 109.47(19)
O7 Gd2 Fe2 66.80(19)
O18 Gd2 Fe2 106.21(17)
O14 Gd2 Fe2 32.39(17)
O9 Gd2 Fe2 145.60(18)
O1 Gd2 Fe2 75.09(17)
O22 Gd2 Fe2 118.89(18)
O2 Gd2 Fe2 139.19(16)
O23 Gd2 Fe2 100.08(18)
O12 Gd2 Fe2 35.78(15)
N12 Gd2 Fe2 115.28(19)
Fe4 Gd2 Fe2 134.98(4)
O7 Gd2 H1 144(2)
O18 Gd2 H1 114(2)
O14 Gd2 H1 70(3)
O9 Gd2 H1 135(2)
O1 Gd2 H1 16(2)
O22 Gd2 H1 65.1(19)
O2 Gd2 H1 72(3)
O23 Gd2 H1 103(2)
O12 Gd2 H1 77(2)
N12 Gd2 H1 87.1(19)
Fe4 Gd2 H1 101(3)
Fe2 Gd2 H1 77(2)
O18 Fe4 O2 83.0(3)
O18 Fe4 O16 171.7(3)
O2 Fe4 O16 104.9(3)
O18 Fe4 O10 94.1(3)
O2 Fe4 O10 100.6(3)
O16 Fe4 O10 86.8(3)
O18 Fe4 O17 103.0(3)
O2 Fe4 O17 84.8(3)
O16 Fe4 O17 75.9(3)
O10 Fe4 O17 162.6(3)
O18 Fe4 N4 79.7(3)
O2 Fe4 N4 155.4(3)
O16 Fe4 N4 92.1(3)
O10 Fe4 N4 97.9(3)
O17 Fe4 N4 82.3(3)
O18 Fe4 Gd2 40.8(2)
O2 Fe4 Gd2 45.50(19)
O16 Fe4 Gd2 147.4(2)
O10 Fe4 Gd2 86.5(2)
O17 Fe4 Gd2 108.47(19)
N4 Fe4 Gd2 120.5(2)
O15 Fe3 N8 166.4(3)
O15 Fe3 O16 95.4(3)
N8 Fe3 O16 93.8(3)
O15 Fe3 O6 87.9(3)
N8 Fe3 O6 84.9(4)
O16 Fe3 O6 169.6(3)
O15 Fe3 O17 84.7(3)
N8 Fe3 O17 107.4(3)
O16 Fe3 O17 75.6(3)
O6 Fe3 O17 94.9(3)
O15 Fe3 N3 81.7(3)
N8 Fe3 N3 89.9(3)
O16 Fe3 N3 80.4(3)
O6 Fe3 N3 109.9(3)
O17 Fe3 N3 151.1(3)
O15 Fe3 Gd1 39.6(2)
N8 Fe3 Gd1 148.5(3)
O16 Fe3 Gd1 97.0(2)
O6 Fe3 Gd1 79.2(2)
O17 Fe3 Gd1 48.00(18)
N3 Fe3 Gd1 121.0(2)
O13 Fe1 O1 100.0(3)
O13 Fe1 O11 177.1(3)
O1 Fe1 O11 82.3(3)
O13 Fe1 O4 87.5(3)
O1 Fe1 O4 100.7(3)
O11 Fe1 O4 93.8(3)
O13 Fe1 O12 76.4(3)
O1 Fe1 O12 85.8(3)
O11 Fe1 O12 102.2(3)
O4 Fe1 O12 163.5(3)
O13 Fe1 N1 98.1(3)
O1 Fe1 N1 154.4(3)
O11 Fe1 N1 79.2(3)
O4 Fe1 N1 98.1(3)
O12 Fe1 N1 80.9(3)
O13 Fe1 Gd1 142.7(2)
O1 Fe1 Gd1 45.4(2)
O11 Fe1 Gd1 40.0(2)
O4 Fe1 Gd1 86.8(2)
O12 Fe1 Gd1 108.2(2)
N1 Fe1 Gd1 119.2(2)
O14 Fe2 N5 165.6(3)
O14 Fe2 O13 93.1(3)
N5 Fe2 O13 96.3(3)
O14 Fe2 O8 87.6(3)
N5 Fe2 O8 85.3(3)
O13 Fe2 O8 168.8(3)
O14 Fe2 O12 87.3(3)
N5 Fe2 O12 105.6(3)
O13 Fe2 O12 75.6(3)
O8 Fe2 O12 93.3(3)
O14 Fe2 N2 81.7(3)
N5 Fe2 N2 88.9(3)
O13 Fe2 N2 81.6(3)
O8 Fe2 N2 109.6(3)
O12 Fe2 N2 154.0(3)
O14 Fe2 Gd2 40.4(2)
N5 Fe2 Gd2 148.9(3)
O13 Fe2 Gd2 93.5(2)
O8 Fe2 Gd2 79.8(2)
O12 Fe2 Gd2 48.9(2)
N2 Fe2 Gd2 121.7(2)
O3 C1 O4 123.8(10)
O3 C1 C2 119.7(11)
O4 C1 C2 116.4(10)
C3 C2 C1 110.6(10)
C3 C2 C4 112.5(11)
C1 C2 C4 109.8(11)
C3 C2 C5 108.4(11)
C1 C2 C5 106.7(10)
C4 C2 C5 108.7(10)
C2 C3 H3A 109.5
C2 C3 H3B 109.5
H3A C3 H3B 109.5
C2 C3 H3C 109.5
H3A C3 H3C 109.5
H3B C3 H3C 109.5
C2 C4 H4A 109.5
C2 C4 H4B 109.5
H4A C4 H4B 109.5
C2 C4 H4C 109.5
H4A C4 H4C 109.5
H4B C4 H4C 109.5
C2 C5 H5A 109.5
C2 C5 H5B 109.5
H5A C5 H5B 109.5
C2 C5 H5C 109.5
H5A C5 H5C 109.5
H5B C5 H5C 109.5
O5 C6 O6 124.8(11)
O5 C6 C7 116.8(10)
O6 C6 C7 118.4(9)
C8 C7 C10 112.0(10)
C8 C7 C6 108.1(10)
C10 C7 C6 111.5(10)
C8 C7 C9 108.6(10)
C10 C7 C9 108.4(10)
C6 C7 C9 108.1(9)
C7 C8 H8A 109.5
C7 C8 H8B 109.5
H8A C8 H8B 109.5
C7 C8 H8C 109.5
H8A C8 H8C 109.5
H8B C8 H8C 109.5
C7 C9 H9A 109.5
C7 C9 H9B 109.5
H9A C9 H9B 109.5
C7 C9 H9C 109.5
H9A C9 H9C 109.5
H9B C9 H9C 109.5
C7 C10 H10A 109.5
C7 C10 H10B 109.5
H10A C10 H10B 109.5
C7 C10 H10C 109.5
H10A C10 H10C 109.5
H10B C10 H10C 109.5
O7 C13 O8 124.3(10)
O7 C13 C14 116.4(10)
O8 C13 C14 119.2(9)
C16 C14 C17 109.8(9)
C16 C14 C13 109.2(9)
C17 C14 C13 110.9(9)
C16 C14 C15 109.3(9)
C17 C14 C15 111.0(9)
C13 C14 C15 106.6(9)
C14 C15 H15A 109.5
C14 C15 H15B 109.5
H15A C15 H15B 109.5
C14 C15 H15C 109.5
H15A C15 H15C 109.5
H15B C15 H15C 109.5
C14 C16 H16A 109.5
C14 C16 H16B 109.5
H16A C16 H16B 109.5
C14 C16 H16C 109.5
H16A C16 H16C 109.5
H16B C16 H16C 109.5
C14 C17 H17A 109.5
C14 C17 H17B 109.5
H17A C17 H17B 109.5
C14 C17 H17C 109.5
H17A C17 H17C 109.5
H17B C17 H17C 109.5
O9 C18 O10 125.2(10)
O9 C18 C19 117.9(9)
O10 C18 C19 116.9(9)
C21 C19 C20 111.3(10)
C21 C19 C18 105.2(9)
C20 C19 C18 110.8(9)
C21 C19 C22 111.8(9)
C20 C19 C22 108.2(10)
C18 C19 C22 109.6(9)
C19 C20 H20A 109.5
C19 C20 H20B 109.5
H20A C20 H20B 109.5
C19 C20 H20C 109.5
H20A C20 H20C 109.5
H20B C20 H20C 109.5
C19 C21 H21A 109.5
C19 C21 H21B 109.5
H21A C21 H21B 109.5
C19 C21 H21C 109.5
H21A C21 H21C 109.5
H21B C21 H21C 109.5
C19 C22 H22A 109.5
C19 C22 H22B 109.5
H22A C22 H22B 109.5
C19 C22 H22C 109.5
H22A C22 H22C 109.5
H22B C22 H22C 109.5
N1 C25 C26 109.2(8)
N1 C25 H25A 109.8
C26 C25 H25A 109.8
N1 C25 H25B 109.8
C26 C25 H25B 109.8
H25A C25 H25B 108.3
O11 C26 C25 106.4(8)
O11 C26 H26A 110.5
C25 C26 H26A 110.5
O11 C26 H26B 110.5
C25 C26 H26B 110.5
H26A C26 H26B 108.6
N1 C27 C28 111.1(8)
N1 C27 H27A 109.4
C28 C27 H27A 109.4
N1 C27 H27B 109.4
C28 C27 H27B 109.4
H27A C27 H27B 108.0
O12 C28 C27 110.1(8)
O12 C28 H28A 109.6
C27 C28 H28A 109.6
O12 C28 H28B 109.6
C27 C28 H28B 109.6
H28A C28 H28B 108.2
C30 C29 N1 116.2(10)
C30 C29 H29A 108.2
N1 C29 H29A 108.2
C30 C29 H29B 108.2
N1 C29 H29B 108.2
H29A C29 H29B 107.4
C29 C30 C31 110.4(10)
C29 C30 H30A 109.6
C31 C30 H30A 109.6
C29 C30 H30B 109.6
C31 C30 H30B 109.6
H30A C30 H30B 108.1
C32 C31 C30 113.9(10)
C32 C31 H31A 108.8
C30 C31 H31A 108.8
C32 C31 H31B 108.8
C30 C31 H31B 108.8
H31A C31 H31B 107.7
C31 C32 H32A 109.5
C31 C32 H32B 109.5
H32A C32 H32B 109.5
C31 C32 H32C 109.5
H32A C32 H32C 109.5
H32B C32 H32C 109.5
N2 C33 C34 111.1(8)
N2 C33 H33A 109.4
C34 C33 H33A 109.4
N2 C33 H33B 109.4
C34 C33 H33B 109.4
H33A C33 H33B 108.0
O13 C34 C33 108.7(8)
O13 C34 H34A 109.9
C33 C34 H34A 109.9
O13 C34 H34B 109.9
C33 C34 H34B 109.9
H34A C34 H34B 108.3
N2 C35 C36 109.3(8)
N2 C35 H35A 109.8
C36 C35 H35A 109.8
N2 C35 H35B 109.8
C36 C35 H35B 109.8
H35A C35 H35B 108.3
O14 C36 C35 108.2(8)
O14 C36 H36A 110.1
C35 C36 H36A 110.1
O14 C36 H36B 110.1
C35 C36 H36B 110.1
H36A C36 H36B 108.4
N2 C37 C38 114.5(10)
N2 C37 H37A 108.6
C38 C37 H37A 108.6
N2 C37 H37B 108.6
C38 C37 H37B 108.6
H37A C37 H37B 107.6
C37 C38 C39 112.0(10)
C37 C38 H38A 109.2
C39 C38 H38A 109.2
C37 C38 H38B 109.2
C39 C38 H38B 109.2
H38A C38 H38B 107.9
C40 C39 C38 114.3(10)
C40 C39 H39A 108.7
C38 C39 H39A 108.7
C40 C39 H39B 108.7
C38 C39 H39B 108.7
H39A C39 H39B 107.6
C39 C40 H40A 109.5
C39 C40 H40B 109.5
H40A C40 H40B 109.5
C39 C40 H40C 109.5
H40A C40 H40C 109.5
H40B C40 H40C 109.5
N3 C41 C42 110.2(9)
N3 C41 H41A 109.6
C42 C41 H41A 109.6
N3 C41 H41B 109.6
C42 C41 H41B 109.6
H41A C41 H41B 108.1
O15 C42 C41 107.0(8)
O15 C42 H42A 110.3
C41 C42 H42A 110.3
O15 C42 H42B 110.3
C41 C42 H42B 110.3
H42A C42 H42B 108.6
N3 C43 C44 111.7(8)
N3 C43 H43A 109.3
C44 C43 H43A 109.3
N3 C43 H43B 109.3
C44 C43 H43B 109.3
H43A C43 H43B 107.9
O16 C44 C43 107.6(9)
O16 C44 H44A 110.2
C43 C44 H44A 110.2
O16 C44 H44B 110.2
C43 C44 H44B 110.2
H44A C44 H44B 108.5
N3 C45 C46 113.8(9)
N3 C45 H45A 108.8
C46 C45 H45A 108.8
N3 C45 H45B 108.8
C46 C45 H45B 108.8
H45A C45 H45B 107.7
C47 C46 C45 110.0(10)
C47 C46 H46A 109.7
C45 C46 H46A 109.7
C47 C46 H46B 109.7
C45 C46 H46B 109.7
H46A C46 H46B 108.2
C48 C47 C46 115.2(11)
C48 C47 H47A 108.5
C46 C47 H47A 108.5
C48 C47 H47B 108.5
C46 C47 H47B 108.5
H47A C47 H47B 107.5
C47 C48 H48A 109.5
C47 C48 H48B 109.5
H48A C48 H48B 109.5
C47 C48 H48C 109.5
H48A C48 H48C 109.5
H48B C48 H48C 109.5
N4 C49 C50 110.0(8)
N4 C49 H49A 109.7
C50 C49 H49A 109.7
N4 C49 H49B 109.7
C50 C49 H49B 109.7
H49A C49 H49B 108.2
O17 C50 C49 110.0(8)
O17 C50 H50A 109.7
C49 C50 H50A 109.7
O17 C50 H50B 109.7
C49 C50 H50B 109.7
H50A C50 H50B 108.2
N4 C51 C52 108.2(8)
N4 C51 H51A 110.0
C52 C51 H51A 110.0
N4 C51 H51B 110.0
C52 C51 H51B 110.0
H51A C51 H51B 108.4
O18 C52 C51 106.7(8)
O18 C52 H52A 110.4
C51 C52 H52A 110.4
O18 C52 H52B 110.4
C51 C52 H52B 110.4
H52A C52 H52B 108.6
N4 C53 C54 117.2(10)
N4 C53 H53A 108.0
C54 C53 H53A 108.0
N4 C53 H53B 108.0
C54 C53 H53B 108.0
H53A C53 H53B 107.3
C53 C54 C55 112.9(10)
C53 C54 H54A 109.0
C55 C54 H54A 109.0
C53 C54 H54B 109.0
C55 C54 H54B 109.0
H54A C54 H54B 107.8
C54 C55 C56 113.4(10)
C54 C55 H55A 108.9
C56 C55 H55A 108.9
C54 C55 H55B 108.9
C56 C55 H55B 108.9
H55A C55 H55B 107.7
C55 C56 H56A 109.5
C55 C56 H56B 109.5
H56A C56 H56B 109.5
C55 C56 H56C 109.5
H56A C56 H56C 109.5
H56B C56 H56C 109.5
O25 C57 C58 116.0(11)
O25 C57 H57A 108.3
C58 C57 H57A 108.3
O25 C57 H57B 108.3
C58 C57 H57B 108.3
H57A C57 H57B 107.4
C57 C58 H58A 109.5
C57 C58 H58B 109.5
H58A C58 H58B 109.5
C57 C58 H58C 109.5
H58A C58 H58C 109.5
H58B C58 H58C 109.5
O26 C59 C60 113.4(14)
O26 C59 H59A 108.9
C60 C59 H59A 108.9
O26 C59 H59B 108.9
C60 C59 H59B 108.9
H59A C59 H59B 107.7
C59 C60 H60A 109.5
C59 C60 H60B 109.5
H60A C60 H60B 109.5
C59 C60 H60C 109.5
H60A C60 H60C 109.5
H60B C60 H60C 109.5
O27 C61 C62 112.4(14)
O27 C61 H61A 109.1
C62 C61 H61A 109.1
O27 C61 H61B 109.1
C62 C61 H61B 109.1
H61A C61 H61B 107.9
C61 C62 H62A 109.5
C61 C62 H62B 109.5
H62A C62 H62B 109.5
C61 C62 H62C 109.5
H62A C62 H62C 109.5
H62B C62 H62C 109.5
C27 N1 C25 111.0(8)
C27 N1 C29 110.9(8)
C25 N1 C29 107.5(8)
C27 N1 Fe1 105.0(6)
C25 N1 Fe1 105.7(6)
C29 N1 Fe1 116.6(7)
C33 N2 C37 108.7(8)
C33 N2 C35 111.0(8)
C37 N2 C35 111.0(9)
C33 N2 Fe2 103.0(6)
C37 N2 Fe2 117.2(7)
C35 N2 Fe2 105.6(6)
C41 N3 C45 113.1(9)
C41 N3 C43 110.6(9)
C45 N3 C43 106.4(8)
C41 N3 Fe3 106.5(6)
C45 N3 Fe3 116.9(8)
C43 N3 Fe3 102.7(6)
C53 N4 C49 111.2(8)
C53 N4 C51 111.5(8)
C49 N4 C51 111.1(8)
C53 N4 Fe4 110.1(7)
C49 N4 Fe4 105.3(6)
C51 N4 Fe4 107.3(6)
N6 N5 Fe2 127.4(8)
N7 N6 N5 177.7(12)
N9 N8 Fe3 126.2(8)
N10 N9 N8 177.9(13)
O21 N11 O20 121.5(9)
O21 N11 O19 120.7(9)
O20 N11 O19 117.8(8)
O21 N11 Gd1 167.8(7)
O20 N11 Gd1 63.2(5)
O19 N11 Gd1 56.1(5)
O24 N12 O23 123.0(11)
O24 N12 O22 119.8(11)
O23 N12 O22 117.1(10)
O24 N12 Gd2 162.9(8)
O23 N12 Gd2 64.1(6)
O22 N12 Gd2 55.7(5)
Fe1 O1 Gd2 109.7(3)
Fe1 O1 Gd1 100.6(3)
Gd2 O1 Gd1 110.4(3)
Fe1 O1 H1 131(9)
Gd2 O1 H1 93(9)
Gd1 O1 H1 111(8)
Fe4 O2 Gd1 109.8(3)
Fe4 O2 Gd2 100.2(3)
Gd1 O2 Gd2 111.1(3)
Fe4 O2 H2 117.6
Gd1 O2 H2 107.4
Gd2 O2 H2 110.7
C1 O3 Gd1 143.2(8)
C1 O4 Fe1 123.2(7)
C6 O5 Gd1 134.9(8)
C6 O6 Fe3 130.3(7)
C13 O7 Gd2 135.9(7)
C13 O8 Fe2 130.8(7)
C18 O9 Gd2 141.6(7)
C18 O10 Fe4 123.5(7)
C26 O11 Fe1 111.6(6)
C26 O11 Gd1 129.7(6)
Fe1 O11 Gd1 106.9(3)
C28 O12 Fe2 115.5(6)
C28 O12 Fe1 112.2(6)
Fe2 O12 Fe1 101.0(3)
C28 O12 Gd2 129.5(6)
Fe2 O12 Gd2 95.3(3)
Fe1 O12 Gd2 98.8(3)
C34 O13 Fe1 129.5(6)
C34 O13 Fe2 114.6(6)
Fe1 O13 Fe2 105.9(3)
C36 O14 Fe2 110.5(6)
C36 O14 Gd2 134.7(6)
Fe2 O14 Gd2 107.2(3)
C42 O15 Fe3 113.7(6)
C42 O15 Gd1 134.6(6)
Fe3 O15 Gd1 108.2(3)
C44 O16 Fe4 127.7(6)
C44 O16 Fe3 118.0(6)
Fe4 O16 Fe3 105.0(3)
C50 O17 Fe3 117.6(6)
C50 O17 Fe4 110.4(6)
Fe3 O17 Fe4 100.3(3)
C50 O17 Gd1 128.6(6)
Fe3 O17 Gd1 96.2(3)
Fe4 O17 Gd1 99.0(3)
C52 O18 Fe4 111.9(6)
C52 O18 Gd2 128.9(6)
Fe4 O18 Gd2 106.2(3)
N11 O19 Gd1 98.4(6)
N11 O20 Gd1 91.9(5)
N12 O22 Gd2 98.6(6)
N12 O23 Gd2 90.9(6)
C57 O25 H25 109.6
C59 O26 H26 108.6
C61 O27 H27 109.0

loop_
_geom_bond_atom_site_label_1
_geom_bond_atom_site_label_2
_geom_bond_distance
Gd1 O5 2.318(8)
Gd1 O11 2.334(7)
Gd1 O15 2.356(7)
Gd1 O3 2.389(8)
Gd1 O2 2.401(7)
Gd1 O19 2.482(7)
Gd1 O1 2.514(7)
Gd1 O17 2.626(6)
Gd1 O20 2.642(7)
Gd1 N11 2.959(8)
Gd1 Fe1 3.4700(16)
Gd1 Fe3 3.5127(16)
Gd2 O7 2.331(7)
Gd2 O18 2.362(7)
Gd2 O14 2.378(7)
Gd2 O9 2.404(8)
Gd2 O1 2.421(7)
Gd2 O22 2.460(8)
Gd2 O2 2.514(7)
Gd2 O23 2.648(8)
Gd2 O12 2.653(7)
Gd2 N12 2.943(11)
Gd2 Fe4 3.4687(15)
Gd2 Fe2 3.5047(16)
Gd2 H1 2.57(9)
Fe4 O18 1.966(7)
Fe4 O2 1.986(7)
Fe4 O16 1.990(7)
Fe4 O10 1.992(8)
Fe4 O17 2.081(7)
Fe4 N4 2.207(8)
Fe3 O15 1.970(7)
Fe3 N8 1.997(8)
Fe3 O16 2.019(7)
Fe3 O6 2.024(8)
Fe3 O17 2.064(7)
Fe3 N3 2.205(9)
Fe1 O13 1.971(7)
Fe1 O1 1.974(7)
Fe1 O11 1.977(7)
Fe1 O4 1.988(8)
Fe1 O12 2.065(7)
Fe1 N1 2.253(9)
Fe2 O14 1.965(7)
Fe2 N5 2.012(9)
Fe2 O13 2.015(7)
Fe2 O8 2.041(7)
Fe2 O12 2.058(7)
Fe2 N2 2.226(9)
C1 O3 1.249(14)
C1 O4 1.298(14)
C1 C2 1.517(16)
C2 C3 1.503(17)
C2 C4 1.530(18)
C2 C5 1.535(19)
C3 H3A 0.9800
C3 H3B 0.9800
C3 H3C 0.9800
C4 H4A 0.9800
C4 H4B 0.9800
C4 H4C 0.9800
C5 H5A 0.9800
C5 H5B 0.9800
C5 H5C 0.9800
C6 O5 1.246(13)
C6 O6 1.271(14)
C6 C7 1.557(16)
C7 C8 1.496(18)
C7 C10 1.522(16)
C7 C9 1.568(16)
C8 H8A 0.9800
C8 H8B 0.9800
C8 H8C 0.9800
C9 H9A 0.9800
C9 H9B 0.9800
C9 H9C 0.9800
C10 H10A 0.9800
C10 H10B 0.9800
C10 H10C 0.9800
C13 O7 1.265(13)
C13 O8 1.267(13)
C13 C14 1.528(15)
C14 C16 1.528(16)
C14 C17 1.528(15)
C14 C15 1.535(15)
C15 H15A 0.9800
C15 H15B 0.9800
C15 H15C 0.9800
C16 H16A 0.9800
C16 H16B 0.9800
C16 H16C 0.9800
C17 H17A 0.9800
C17 H17B 0.9800
C17 H17C 0.9800
C18 O9 1.239(13)
C18 O10 1.282(13)
C18 C19 1.536(15)
C19 C21 1.512(16)
C19 C20 1.525(15)
C19 C22 1.536(15)
C20 H20A 0.9800
C20 H20B 0.9800
C20 H20C 0.9800
C21 H21A 0.9800
C21 H21B 0.9800
C21 H21C 0.9800
C22 H22A 0.9800
C22 H22B 0.9800
C22 H22C 0.9800
C25 N1 1.494(13)
C25 C26 1.498(14)
C25 H25A 0.9900
C25 H25B 0.9900
C26 O11 1.427(12)
C26 H26A 0.9900
C26 H26B 0.9900
C27 N1 1.473(13)
C27 C28 1.516(15)
C27 H27A 0.9900
C27 H27B 0.9900
C28 O12 1.435(11)
C28 H28A 0.9900
C28 H28B 0.9900
C29 C30 1.514(16)
C29 N1 1.516(14)
C29 H29A 0.9900
C29 H29B 0.9900
C30 C31 1.530(16)
C30 H30A 0.9900
C30 H30B 0.9900
C31 C32 1.514(16)
C31 H31A 0.9900
C31 H31B 0.9900
C32 H32A 0.9800
C32 H32B 0.9800
C32 H32C 0.9800
C33 N2 1.480(14)
C33 C34 1.518(14)
C33 H33A 0.9900
C33 H33B 0.9900
C34 O13 1.414(12)
C34 H34A 0.9900
C34 H34B 0.9900
C35 N2 1.521(14)
C35 C36 1.551(14)
C35 H35A 0.9900
C35 H35B 0.9900
C36 O14 1.416(12)
C36 H36A 0.9900
C36 H36B 0.9900
C37 N2 1.492(13)
C37 C38 1.509(15)
C37 H37A 0.9900
C37 H37B 0.9900
C38 C39 1.553(14)
C38 H38A 0.9900
C38 H38B 0.9900
C39 C40 1.524(17)
C39 H39A 0.9900
C39 H39B 0.9900
C40 H40A 0.9800
C40 H40B 0.9800
C40 H40C 0.9800
C41 N3 1.475(13)
C41 C42 1.563(15)
C41 H41A 0.9900
C41 H41B 0.9900
C42 O15 1.424(12)
C42 H42A 0.9900
C42 H42B 0.9900
C43 N3 1.502(13)
C43 C44 1.511(14)
C43 H43A 0.9900
C43 H43B 0.9900
C44 O16 1.423(13)
C44 H44A 0.9900
C44 H44B 0.9900
C45 N3 1.494(14)
C45 C46 1.530(16)
C45 H45A 0.9900
C45 H45B 0.9900
C46 C47 1.530(15)
C46 H46A 0.9900
C46 H46B 0.9900
C47 C48 1.479(19)
C47 H47A 0.9900
C47 H47B 0.9900
C48 H48A 0.9800
C48 H48B 0.9800
C48 H48C 0.9800
C49 N4 1.484(13)
C49 C50 1.550(13)
C49 H49A 0.9900
C49 H49B 0.9900
C50 O17 1.409(12)
C50 H50A 0.9900
C50 H50B 0.9900
C51 N4 1.506(13)
C51 C52 1.519(13)
C51 H51A 0.9900
C51 H51B 0.9900
C52 O18 1.418(12)
C52 H52A 0.9900
C52 H52B 0.9900
C53 N4 1.472(14)
C53 C54 1.512(15)
C53 H53A 0.9900
C53 H53B 0.9900
C54 C55 1.522(16)
C54 H54A 0.9900
C54 H54B 0.9900
C55 C56 1.525(16)
C55 H55A 0.9900
C55 H55B 0.9900
C56 H56A 0.9800
C56 H56B 0.9800
C56 H56C 0.9800
C57 O25 1.403(15)
C57 C58 1.487(18)
C57 H57A 0.9900
C57 H57B 0.9900
C58 H58A 0.9800
C58 H58B 0.9800
C58 H58C 0.9800
C59 O26 1.418(17)
C59 C60 1.48(2)
C59 H59A 0.9900
C59 H59B 0.9900
C60 H60A 0.9800
C60 H60B 0.9800
C60 H60C 0.9800
C61 O27 1.416(17)
C61 C62 1.48(2)
C61 H61A 0.9900
C61 H61B 0.9900
C62 H62A 0.9800
C62 H62B 0.9800
C62 H62C 0.9800
N5 N6 1.191(12)
N6 N7 1.145(13)
N8 N9 1.189(14)
N9 N10 1.147(15)
N11 O21 1.238(12)
N11 O20 1.249(12)
N11 O19 1.288(12)
N12 O24 1.241(14)
N12 O23 1.243(13)
N12 O22 1.290(13)
O1 H1 0.73(7)
O2 H2 0.8800
O25 H25 0.9000
O26 H26 0.8999
O27 H27 0.8400

loop_
_geom_hbond_atom_site_label_D
_geom_hbond_atom_site_label_H
_geom_hbond_atom_site_label_A
_geom_hbond_distance_DH
_geom_hbond_distance_HA
_geom_hbond_distance_DA
_geom_hbond_angle_DHA
O27 H27 O21 0.84 2.17 2.986(15) 163.4
O26 H26 O22 0.90 2.22 2.844(12) 126.0
O25 H25 O19 0.90 1.98 2.817(12) 153.9
O2 H2 O26 0.88 1.92 2.803(11) 179.7
O1 H1 O25 0.73(7) 2.14(5) 2.804(10) 151(12)
